data_7000076
loop_
_publ_author_name
'Duraczy\'nska, Dorota'
'Nelson, John H.'

_publ_section_title
;
 Phosphaallyl complexes of Ru(II) derived from
 dicyclohexylvinylphosphine (DCVP).
;
_journal_issue 1
_journal_name_full 'Dalton transactions (Cambridge, England : 2003)'
_journal_page_first 92
_journal_page_last 103
_journal_paper_doi 10.1039/b413446j
_journal_year 2005
_chemical_formula_sum 'C21 H32 Br O P Ru'
_chemical_formula_weight 511.41
_chemical_name_common 10
_chemical_name_systematic
;
?
;
_space_group_IT_number 14
_symmetry_cell_setting monoclinic
_symmetry_space_group_name_Hall '-P 2yn'
_symmetry_space_group_name_H-M 'P 1 21/n 1'
_atom_sites_solution_hydrogens geom
_atom_sites_solution_primary direct
_atom_sites_solution_secondary difmap
_audit_creation_method SHELXL-97
_cell_angle_alpha 90.00
_cell_angle_beta 92.011(15)
_cell_angle_gamma 90.00
_cell_formula_units_Z 4
_cell_length_a 7.3591(13)
_cell_length_b 17.738(3)
_cell_length_c 16.924(3)
_cell_measurement_reflns_used 36
_cell_measurement_temperature 298(2)
_cell_measurement_theta_max 12.51
_cell_measurement_theta_min 5.33
_cell_volume 2207.8(7)
_computing_cell_refinement 'Bruker XSCANS'
_computing_data_collection 'Bruker XSCANS'
_computing_data_reduction 'Bruker SHELXTL'
_computing_molecular_graphics 'Bruker SHELXTL'
_computing_publication_material 'Bruker SHELXTL'
_computing_structure_refinement 'SHELXL-97 (Sheldrick, 1997)'
_computing_structure_solution 'SHELXS-97 (Sheldrick, 1990)'
_diffrn_ambient_temperature 298(2)
_diffrn_measured_fraction_theta_full 0.855
_diffrn_measured_fraction_theta_max 0.855
_diffrn_measurement_device_type 'Bruker P4'
_diffrn_measurement_method '\w scans'
_diffrn_radiation_monochromator graphite
_diffrn_radiation_source 'fine-focus sealed tube'
_diffrn_radiation_type MoK\a
_diffrn_radiation_wavelength 0.71073
_diffrn_reflns_av_R_equivalents 0.0558
_diffrn_reflns_av_sigmaI/netI 0.1250
_diffrn_reflns_limit_h_max 7
_diffrn_reflns_limit_h_min -1
_diffrn_reflns_limit_k_max 19
_diffrn_reflns_limit_k_min -1
_diffrn_reflns_limit_l_max 18
_diffrn_reflns_limit_l_min -18
_diffrn_reflns_number 3953
_diffrn_reflns_theta_full 22.52
_diffrn_reflns_theta_max 22.52
_diffrn_reflns_theta_min 2.30
_diffrn_standards_interval_count 97
_diffrn_standards_number 3
_exptl_absorpt_coefficient_mu 2.599
_exptl_absorpt_correction_T_max 0.9569
_exptl_absorpt_correction_T_min 0.8423
_exptl_absorpt_correction_type empirical
_exptl_crystal_colour red
_exptl_crystal_density_diffrn 1.539
_exptl_crystal_density_method 'not measured'
_exptl_crystal_description shard
_exptl_crystal_F_000 1036
_exptl_crystal_size_max .40
_exptl_crystal_size_mid .32
_exptl_crystal_size_min .30
_refine_diff_density_max 1.253
_refine_diff_density_min -0.954
_refine_diff_density_rms 0.158
_refine_ls_extinction_method none
_refine_ls_goodness_of_fit_ref 1.060
_refine_ls_hydrogen_treatment mixed
_refine_ls_matrix_type full
_refine_ls_number_parameters 220
_refine_ls_number_reflns 2879
_refine_ls_number_restraints 0
_refine_ls_restrained_S_all 1.060
_refine_ls_R_factor_all 0.1956
_refine_ls_R_factor_gt 0.1034
_refine_ls_shift/su_max 1.050
_refine_ls_shift/su_mean 0.005
_refine_ls_structure_factor_coef Fsqd
_refine_ls_weighting_details 'calc w=1/[\s^2^(Fo^2^)+(0.1836P)^2^+1.5003P] where P=(Fo^2^+2Fc^2^)/3'
_refine_ls_weighting_scheme calc
_refine_ls_wR_factor_gt 0.2604
_refine_ls_wR_factor_ref 0.3276
_reflns_number_gt 1458
_reflns_number_total 2879
_reflns_threshold_expression >2sigma(I)
_cod_data_source_file b413446j.txt
_cod_data_source_block jhn524a
_cod_depositor_comments
;
The following automatic conversions were performed:
'_symmetry_cell_setting' value 'Monoclinic' changed to 'monoclinic'
according to '/home/saulius/struct/CIF-dictionaries/cif_core.dic'
dictionary named 'cif_core.dic' version 2.4.1 from 2010-06-29.

Automatic conversion script
Id: cif_fix_enum 1527 2010-12-29 10:47:43Z saulius 
;
_cod_original_cell_volume 2207.9(7)
_cod_original_sg_symbol_H-M P2(1)/n
_cod_database_code 7000076

loop_
_symmetry_equiv_pos_as_xyz
'x, y, z'
'-x+1/2, y+1/2, -z+1/2'
'-x, -y, -z'
'x-1/2, -y-1/2, z-1/2'

loop_
_atom_site_label
_atom_site_type_symbol
_atom_site_fract_x
_atom_site_fract_y
_atom_site_fract_z
_atom_site_U_iso_or_equiv
_atom_site_adp_type
_atom_site_occupancy
_atom_site_symmetry_multiplicity
_atom_site_calc_flag
_atom_site_refinement_flags
_atom_site_disorder_assembly
_atom_site_disorder_group
Ru1 Ru 0.1899(2) 0.11909(9) 0.10475(10) 0.0667(7) Uani 1 1 d . . .
P1 P 0.2667(7) 0.2064(4) 0.2015(4) 0.091(2) Uani 1 1 d . . .
Br1 Br -0.0641(4) 0.2010(2) 0.0430(3) 0.1565(16) Uani 1 1 d . . .
C1 C 0.272(4) 0.089(2) -0.018(2) 0.131(12) Uani 1 1 d . . .
C2 C 0.252(3) 0.0229(19) 0.025(2) 0.111(11) Uani 1 1 d . . .
H2A H 0.1647 -0.0168 0.0099 0.133 Uiso 1 1 calc R . .
C3 C 0.372(5) 0.020(2) 0.094(2) 0.134(12) Uani 1 1 d . . .
C4 C 0.475(3) 0.088(2) 0.0882(16) 0.093(9) Uani 1 1 d . . .
H4A H 0.5812 0.1036 0.1212 0.111 Uiso 1 1 calc R . .
C5 C 0.414(4) 0.1209(18) 0.021(2) 0.124(11) Uani 1 1 d . . .
H5A H 0.4647 0.1688 0.0026 0.149 Uiso 1 1 calc R . .
C6 C 0.174(9) 0.104(3) -0.094(3) 0.14(2) Uani 0.50 1 d P . .
H6A H 0.2419 0.0840 -0.1370 0.203 Uiso 0.50 1 calc PR . .
H6B H 0.1606 0.1578 -0.1014 0.203 Uiso 0.50 1 calc PR . .
H6C H 0.0563 0.0811 -0.0944 0.203 Uiso 0.50 1 calc PR . .
C6A C 0.440(18) 0.013(8) 0.170(7) 0.33(7) Uiso 0.50 1 d P . .
H6AA H 0.5219 -0.0288 0.1731 0.488 Uiso 0.50 1 calc PR . .
H6AB H 0.3422 0.0056 0.2048 0.488 Uiso 0.50 1 calc PR . .
H6AC H 0.5044 0.0586 0.1843 0.488 Uiso 0.50 1 calc PR . .
C7 C 0.076(4) 0.262(3) 0.225(3) 0.25(3) Uani 1 1 d . . .
H7A H -0.0046 0.2758 0.1843 0.299 Uiso 1 1 calc R . .
C8 C 0.040(5) 0.285(3) 0.294(3) 0.27(3) Uani 1 1 d . . .
H8A H 0.1174 0.2728 0.3367 0.322 Uiso 1 1 calc R . .
H8B H -0.0627 0.3142 0.3014 0.322 Uiso 1 1 calc R . .
C9 C 0.434(5) 0.2836(11) 0.1615(17) 0.139(13) Uani 1 1 d . . .
H9A H 0.5330 0.2597 0.1334 0.167 Uiso 1 1 calc R . .
C10 C 0.313(6) 0.3269(15) 0.105(3) 0.28(3) Uani 1 1 d . . .
H10A H 0.3266 0.3088 0.0515 0.335 Uiso 1 1 calc R . .
H10B H 0.1864 0.3206 0.1186 0.335 Uiso 1 1 calc R . .
C11 C 0.364(19) 0.405(5) 0.111(10) 1.05(14) Uani 1 1 d . . .
H11A H 0.2761 0.4358 0.0813 1.261 Uiso 1 1 calc R . .
H11B H 0.3656 0.4209 0.1656 1.261 Uiso 1 1 calc R . .
C12 C 0.544(7) 0.414(4) 0.079(4) 0.32(5) Uani 1 1 d . . .
H12A H 0.5695 0.4653 0.0622 0.388 Uiso 1 1 calc R . .
H12B H 0.5700 0.3784 0.0373 0.388 Uiso 1 1 calc R . .
C13 C 0.632(5) 0.393(2) 0.162(3) 0.23(3) Uani 1 1 d . . .
H13A H 0.6602 0.4390 0.1907 0.271 Uiso 1 1 calc R . .
H13B H 0.7463 0.3670 0.1538 0.271 Uiso 1 1 calc R . .
C14 C 0.505(6) 0.340(2) 0.215(3) 0.22(2) Uani 1 1 d . . .
H14A H 0.5759 0.3170 0.2583 0.269 Uiso 1 1 calc R . .
H14B H 0.4073 0.3691 0.2373 0.269 Uiso 1 1 calc R . .
C15 C 0.381(4) 0.175(2) 0.2927(15) 0.139(12) Uani 1 1 d . . .
H15A H 0.3826 0.2177 0.3294 0.167 Uiso 1 1 calc R . .
C16 C 0.271(7) 0.111(4) 0.331(2) 0.33(4) Uani 1 1 d . . .
H16A H 0.2747 0.0653 0.3003 0.399 Uiso 1 1 calc R . .
H16B H 0.1460 0.1260 0.3380 0.399 Uiso 1 1 calc R . .
C17 C 0.381(16) 0.102(3) 0.415(2) 0.44(8) Uani 1 1 d . . .
H17A H 0.4110 0.1517 0.4368 0.533 Uiso 1 1 calc R . .
H17B H 0.3062 0.0761 0.4524 0.533 Uiso 1 1 calc R . .
C18 C 0.550(6) 0.059(3) 0.403(4) 0.29(4) Uani 1 1 d . . .
H18A H 0.5377 0.0210 0.3619 0.344 Uiso 1 1 calc R . .
H18B H 0.6035 0.0377 0.4512 0.344 Uiso 1 1 calc R . .
C19 C 0.650(4) 0.138(2) 0.3741(17) 0.180(18) Uani 1 1 d . . .
H19A H 0.7803 0.1305 0.3697 0.215 Uiso 1 1 calc R . .
H19B H 0.6288 0.1789 0.4102 0.215 Uiso 1 1 calc R . .
C20 C 0.549(4) 0.153(2) 0.286(2) 0.163(15) Uani 1 1 d . . .
H20A H 0.6163 0.1908 0.2581 0.196 Uiso 1 1 calc R . .
H20B H 0.5510 0.1066 0.2553 0.196 Uiso 1 1 calc R . .
C21 C -0.034(3) 0.0683(13) 0.1732(13) 0.062(7) Uiso 1 1 d . . .
O1 O -0.0662(17) 0.0518(7) 0.1945(8) 0.049(4) Uiso 1 1 d . . .

loop_
_atom_site_aniso_label
_atom_site_aniso_U_11
_atom_site_aniso_U_22
_atom_site_aniso_U_33
_atom_site_aniso_U_23
_atom_site_aniso_U_13
_atom_site_aniso_U_12
Ru1 0.0401(9) 0.0784(12) 0.0818(12) -0.0292(10) 0.0039(7) -0.0034(9)
P1 0.037(3) 0.116(5) 0.118(5) -0.068(4) 0.000(3) 0.007(3)
Br1 0.094(2) 0.150(3) 0.223(4) -0.023(3) -0.031(2) -0.004(2)
C1 0.10(2) 0.13(3) 0.16(3) -0.08(3) 0.03(2) -0.03(2)
C2 0.075(17) 0.09(2) 0.17(3) -0.11(2) 0.03(2) -0.022(16)
C3 0.12(3) 0.13(3) 0.15(3) -0.05(2) 0.07(3) 0.04(2)
C4 0.058(14) 0.15(3) 0.069(16) -0.043(17) -0.003(12) 0.026(17)
C5 0.089(19) 0.15(3) 0.14(3) -0.05(2) 0.06(2) -0.05(2)
C6 0.17(6) 0.13(5) 0.10(4) 0.04(4) -0.01(4) -0.05(4)
C7 0.08(2) 0.34(6) 0.32(5) -0.28(5) -0.02(3) 0.01(3)
C8 0.11(3) 0.30(5) 0.39(7) -0.26(5) -0.05(4) 0.05(3)
C9 0.22(3) 0.033(13) 0.16(2) -0.013(14) -0.11(2) 0.011(17)
C10 0.30(5) 0.050(18) 0.47(7) 0.08(3) -0.29(5) -0.06(2)
C11 0.92(14) 0.35(6) 1.8(4) 0.69(13) -1.0(2) -0.500
C12 0.18(5) 0.47(10) 0.32(7) 0.29(7) 0.02(5) 0.13(6)
C13 0.16(4) 0.17(4) 0.36(7) -0.12(4) 0.08(4) -0.11(3)
C14 0.17(4) 0.17(4) 0.32(5) -0.05(4) -0.15(4) 0.02(3)
C15 0.075(18) 0.25(4) 0.097(19) -0.02(2) -0.006(15) -0.05(2)
C16 0.27(6) 0.57(10) 0.16(4) 0.06(5) -0.01(3) -0.34(7)
C17 1.0(2) 0.23(6) 0.08(3) 0.00(3) 0.04(7) -0.16(10)
C18 0.18(4) 0.33(8) 0.36(8) 0.24(7) 0.12(5) 0.11(5)
C19 0.083(19) 0.34(6) 0.11(2) 0.08(3) 0.028(17) -0.02(3)
C20 0.09(2) 0.21(4) 0.19(3) 0.10(3) -0.01(2) -0.03(2)

loop_
_atom_type_symbol
_atom_type_description
_atom_type_scat_dispersion_real
_atom_type_scat_dispersion_imag
_atom_type_scat_source
C C 0.0033 0.0016 'International Tables Vol C Tables 4.2.6.8 and 6.1.1.4'
H H 0.0000 0.0000 'International Tables Vol C Tables 4.2.6.8 and 6.1.1.4'
O O 0.0106 0.0060 'International Tables Vol C Tables 4.2.6.8 and 6.1.1.4'
P P 0.1023 0.0942 'International Tables Vol C Tables 4.2.6.8 and 6.1.1.4'
Br Br -0.2901 2.4595 'International Tables Vol C Tables 4.2.6.8 and 6.1.1.4'
Ru Ru -1.2594 0.8363 'International Tables Vol C Tables 4.2.6.8 and 6.1.1.4'

loop_
_geom_angle_atom_site_label_1
_geom_angle_atom_site_label_2
_geom_angle_atom_site_label_3
_geom_angle
_geom_angle_site_symmetry_1
_geom_angle_site_symmetry_3
_geom_angle_publ_flag
C4 Ru1 C3 38.1(10) . . ?
C4 Ru1 C5 35.5(10) . . ?
C3 Ru1 C5 59.8(12) . . ?
C4 Ru1 C2 61.1(9) . . ?
C3 Ru1 C2 37.8(11) . . ?
C5 Ru1 C2 56.5(10) . . ?
C4 Ru1 C21 133.7(12) . . ?
C3 Ru1 C21 100.3(12) . . ?
C5 Ru1 C21 156.5(10) . . ?
C2 Ru1 C21 100.2(11) . . ?
C4 Ru1 C1 62.3(10) . . ?
C3 Ru1 C1 63.6(13) . . ?
C5 Ru1 C1 34.9(10) . . ?
C2 Ru1 C1 36.0(11) . . ?
C21 Ru1 C1 127.6(11) . . ?
C4 Ru1 P1 92.6(7) . . ?
C3 Ru1 P1 117.1(13) . . ?
C5 Ru1 P1 106.1(9) . . ?
C2 Ru1 P1 153.0(8) . . ?
C21 Ru1 P1 93.9(6) . . ?
C1 Ru1 P1 138.4(10) . . ?
C4 Ru1 Br1 140.9(9) . . ?
C3 Ru1 Br1 148.1(12) . . ?
C5 Ru1 Br1 106.1(11) . . ?
C2 Ru1 Br1 110.3(11) . . ?
C21 Ru1 Br1 84.3(6) . . ?
C1 Ru1 Br1 88.4(11) . . ?
P1 Ru1 Br1 93.79(18) . . ?
C7 P1 C15 109(2) . . ?
C7 P1 C9 101.5(19) . . ?
C15 P1 C9 103.2(11) . . ?
C7 P1 Ru1 111.1(10) . . ?
C15 P1 Ru1 119.4(12) . . ?
C9 P1 Ru1 111.2(8) . . ?
C5 C1 C2 101(3) . . ?
C5 C1 C6 134(5) . . ?
C2 C1 C6 124(4) . . ?
C5 C1 Ru1 70.9(16) . . ?
C2 C1 Ru1 71.3(17) . . ?
C6 C1 Ru1 129(3) . . ?
C1 C2 C3 113(3) . . ?
C1 C2 Ru1 72.7(15) . . ?
C3 C2 Ru1 70.5(13) . . ?
C6A C3 C4 88(7) . . ?
C6A C3 C2 164(7) . . ?
C4 C3 C2 103(3) . . ?
C6A C3 Ru1 101(6) . . ?
C4 C3 Ru1 70.0(15) . . ?
C2 C3 Ru1 71.7(15) . . ?
C5 C4 C3 105(3) . . ?
C5 C4 Ru1 73.0(14) . . ?
C3 C4 Ru1 71.9(14) . . ?
C1 C5 C4 118(3) . . ?
C1 C5 Ru1 74.2(16) . . ?
C4 C5 Ru1 71.5(14) . . ?
C8 C7 P1 125(4) . . ?
C14 C9 C10 104(2) . . ?
C14 C9 P1 119(3) . . ?
C10 C9 P1 102(2) . . ?
C11 C10 C9 108(4) . . ?
C12 C11 C10 109(10) . . ?
C11 C12 C13 90(6) . . ?
C12 C13 C14 114(3) . . ?
C9 C14 C13 105(4) . . ?
C20 C15 C16 109(4) . . ?
C20 C15 P1 115(2) . . ?
C16 C15 P1 110(2) . . ?
C15 C16 C17 101(3) . . ?
C18 C17 C16 109(5) . . ?
C17 C18 C19 89(4) . . ?
C18 C19 C20 102(3) . . ?
C15 C20 C19 112(3) . . ?
O1 C21 Ru1 160(4) . . ?

loop_
_geom_bond_atom_site_label_1
_geom_bond_atom_site_label_2
_geom_bond_distance
_geom_bond_site_symmetry_2
_geom_bond_publ_flag
Ru1 C4 2.20(2) . ?
Ru1 C3 2.22(3) . ?
Ru1 C5 2.22(2) . ?
Ru1 C2 2.238(19) . ?
Ru1 C21 2.23(2) . ?
Ru1 C1 2.26(3) . ?
Ru1 P1 2.310(5) . ?
Ru1 Br1 2.562(4) . ?
P1 C7 1.78(3) . ?
P1 C15 1.82(3) . ?
P1 C9 1.98(3) . ?
C1 C5 1.34(4) . ?
C1 C2 1.39(4) . ?
C1 C6 1.48(6) . ?
C2 C3 1.45(4) . ?
C3 C6A 1.36(12) . ?
C3 C4 1.44(4) . ?
C4 C5 1.35(4) . ?
C7 C8 1.26(5) . ?
C9 C14 1.44(4) . ?
C9 C10 1.50(3) . ?
C10 C11 1.44(7) . ?
C11 C12 1.46(17) . ?
C12 C13 1.58(6) . ?
C13 C14 1.63(6) . ?
C15 C20 1.31(4) . ?
C15 C16 1.54(5) . ?
C16 C17 1.62(8) . ?
C17 C18 1.48(11) . ?
C18 C19 1.66(6) . ?
C19 C20 1.66(4) . ?
C21 O1 0.53(3) . ?
